data_4120789
loop_
_publ_author_name
'Nicolas Lassauque'
'Pauline Gualco'
'Sonia Mallet-Ladeira'
'Karinne Miqueu'
'Abderrahmane Amgoune'
'Didier Bourissou'

_publ_section_title
;
 Activation of a \s-SnSn Bond at Copper, Followed by Double Addition to an
 Alkyne
;
_journal_name_full 'Journal of the American Chemical Society'
_journal_page_first 13827
_journal_page_last 13834
_journal_paper_doi 10.1021/ja405516j
_journal_volume 135
_journal_year 2013
_chemical_formula_moiety 'C40 H40 Au P2 Sn2, C32 H12 B F24'
_chemical_formula_sum 'C72 H52 Au B F24 P2 Sn2'
_chemical_formula_weight 1880.23
_chemical_name_systematic
;

 ?

;
_space_group_IT_number 13
_symmetry_cell_setting monoclinic
_symmetry_Int_Tables_number 13
_symmetry_space_group_name_Hall '-P 2yc'
_symmetry_space_group_name_H-M 'P 1 2/c 1'
_atom_sites_solution_hydrogens geom
_atom_sites_solution_primary direct
_atom_sites_solution_secondary difmap
_audit_creation_method SHELXL-08
_cell_angle_alpha 90.00
_cell_angle_beta 90.602(2)
_cell_angle_gamma 90.00
_cell_formula_units_Z 4
_cell_length_a 21.7034(9)
_cell_length_b 11.9656(5)
_cell_length_c 28.3255(12)
_cell_measurement_reflns_used 9675
_cell_measurement_temperature 193(2)
_cell_measurement_theta_max 27.84
_cell_measurement_theta_min 2.42
_cell_volume 7355.6(5)
_computing_cell_refinement 'APEX2 and SAINT (Bruker, 2008)'
_computing_data_collection 'APEX2 (Bruker, 2008)'
_computing_data_reduction 'SAINT (Bruker, 2008)'
_computing_molecular_graphics 'Ortep-3 for Windows (Farrugia, 1997)'
_computing_publication_material 'Bruker SHELXTL'
_computing_structure_refinement 'SHELXS-97 (Sheldrick, 2008)'
_computing_structure_solution 'SHELXS-97 (Sheldrick, 2008)'
_diffrn_ambient_temperature 193(2)
_diffrn_measured_fraction_theta_full 0.990
_diffrn_measured_fraction_theta_max 0.990
_diffrn_measurement_device_type 'Bruker Kappa APEX II Quazar'
_diffrn_measurement_method 'phi and omega scans'
_diffrn_radiation_monochromator 'multilayer optics'
_diffrn_radiation_probe x-ray
_diffrn_radiation_source 'microfocus sealed tube'
_diffrn_radiation_type MoK\a
_diffrn_radiation_wavelength 0.71073
_diffrn_reflns_av_R_equivalents 0.0375
_diffrn_reflns_av_sigmaI/netI 0.0408
_diffrn_reflns_limit_h_max 30
_diffrn_reflns_limit_h_min -31
_diffrn_reflns_limit_k_max 17
_diffrn_reflns_limit_k_min -16
_diffrn_reflns_limit_l_max 39
_diffrn_reflns_limit_l_min -40
_diffrn_reflns_number 115170
_diffrn_reflns_theta_full 30.51
_diffrn_reflns_theta_max 30.51
_diffrn_reflns_theta_min 5.11
_diffrn_standards_decay_% 0
_diffrn_standards_interval_count 0
_diffrn_standards_interval_time 0
_diffrn_standards_number 0
_exptl_absorpt_coefficient_mu 2.808
_exptl_absorpt_correction_T_max 0.6945
_exptl_absorpt_correction_T_min 0.6319
_exptl_absorpt_correction_type multi-scan
_exptl_absorpt_process_details '(SADABS; Bruker, 2008)'
_exptl_crystal_colour colourless
_exptl_crystal_density_diffrn 1.698
_exptl_crystal_description block
_exptl_crystal_F_000 3656
_exptl_crystal_size_max 0.18
_exptl_crystal_size_mid 0.18
_exptl_crystal_size_min 0.14
_refine_diff_density_max 1.521
_refine_diff_density_min -1.356
_refine_diff_density_rms 0.106
_refine_ls_extinction_method none
_refine_ls_goodness_of_fit_ref 1.013
_refine_ls_hydrogen_treatment constr
_refine_ls_matrix_type full
_refine_ls_number_parameters 1689
_refine_ls_number_reflns 22220
_refine_ls_number_restraints 2350
_refine_ls_restrained_S_all 1.072
_refine_ls_R_factor_all 0.0693
_refine_ls_R_factor_gt 0.0380
_refine_ls_shift/su_max 0.008
_refine_ls_shift/su_mean 0.000
_refine_ls_structure_factor_coef Fsqd
_refine_ls_weighting_details 'calc w=1/[\s^2^(Fo^2^)+(0.0382P)^2^+13.9580P] where P=(Fo^2^+2Fc^2^)/3'
_refine_ls_weighting_scheme calc
_refine_ls_wR_factor_gt 0.0838
_refine_ls_wR_factor_ref 0.0976
_reflns_number_gt 15397
_reflns_number_total 22220
_reflns_threshold_expression >2sigma(I)
_cod_data_source_file ja405516j_si_002_2.cif
_cod_data_source_block 2
_cod_database_code 4120789

loop_
_symmetry_equiv_pos_as_xyz
'x, y, z'
'-x, y, -z+1/2'
'-x, -y, -z'
'x, -y, z-1/2'

loop_
_atom_site_label
_atom_site_type_symbol
_atom_site_fract_x
_atom_site_fract_y
_atom_site_fract_z
_atom_site_U_iso_or_equiv
_atom_site_adp_type
_atom_site_occupancy
_atom_site_symmetry_multiplicity
_atom_site_calc_flag
_atom_site_refinement_flags
_atom_site_disorder_assembly
_atom_site_disorder_group
Au1 Au 0.748117(6) 0.749693(12) 0.543169(5) 0.02978(4) Uani 1 1 d . . .
Sn1 Sn 0.790671(12) 0.87388(3) 0.612800(10) 0.03810(7) Uani 1 1 d . . .
Sn2 Sn 0.701806(12) 0.63448(2) 0.613620(10) 0.03622(7) Uani 1 1 d . . .
P1 P 0.79645(4) 0.88185(9) 0.49183(3) 0.0316(2) Uani 1 1 d . . .
P2 P 0.70277(4) 0.60934(9) 0.49373(4) 0.0333(2) Uani 1 1 d . . .
C1 C 0.8378(2) 0.8032(6) 0.67222(17) 0.0635(14) Uani 1 1 d . . .
H1A H 0.8659 0.7445 0.6615 0.095 Uiso 1 1 calc R . .
H1B H 0.8078 0.7710 0.6939 0.095 Uiso 1 1 calc R . .
H1C H 0.8615 0.8616 0.6885 0.095 Uiso 1 1 calc R . .
C2 C 0.7251(2) 0.9960(5) 0.63506(19) 0.0609(14) Uani 1 1 d . . .
H2A H 0.6916 0.9589 0.6519 0.091 Uiso 1 1 calc R . .
H2B H 0.7082 1.0350 0.6074 0.091 Uiso 1 1 calc R . .
H2C H 0.7453 1.0501 0.6561 0.091 Uiso 1 1 calc R . .
C3 C 0.85896(17) 0.9612(3) 0.57199(15) 0.0377(9) Uani 1 1 d . . .
C4 C 0.9047(2) 1.0249(4) 0.59408(18) 0.0499(11) Uani 1 1 d . . .
H4 H 0.9074 1.0257 0.6276 0.060 Uiso 1 1 calc R . .
C5 C 0.9460(2) 1.0869(4) 0.5682(2) 0.0566(13) Uani 1 1 d . . .
H5 H 0.9769 1.1297 0.5840 0.068 Uiso 1 1 calc R . .
C6 C 0.9427(2) 1.0870(4) 0.5199(2) 0.0529(12) Uani 1 1 d . . .
H6 H 0.9711 1.1303 0.5024 0.063 Uiso 1 1 calc R . .
C7 C 0.89815(19) 1.0244(4) 0.49633(17) 0.0453(10) Uani 1 1 d . . .
H7 H 0.8960 1.0247 0.4628 0.054 Uiso 1 1 calc R . .
C8 C 0.85654(16) 0.9609(3) 0.52255(14) 0.0344(8) Uani 1 1 d . . .
C9 C 0.74273(17) 0.9879(3) 0.47089(13) 0.0346(8) Uani 1 1 d . . .
C10 C 0.69044(19) 1.0086(4) 0.49742(17) 0.0500(11) Uani 1 1 d . . .
H10 H 0.6823 0.9640 0.5244 0.060 Uiso 1 1 calc R . .
C11 C 0.6502(2) 1.0934(5) 0.4851(2) 0.0673(15) Uani 1 1 d . . .
H11 H 0.6148 1.1073 0.5036 0.081 Uiso 1 1 calc R . .
C12 C 0.6614(3) 1.1572(5) 0.4460(2) 0.0693(16) Uani 1 1 d . . .
H12 H 0.6335 1.2150 0.4373 0.083 Uiso 1 1 calc R . .
C13 C 0.7127(3) 1.1384(5) 0.4194(2) 0.0635(14) Uani 1 1 d . . .
H13 H 0.7202 1.1831 0.3923 0.076 Uiso 1 1 calc R . .
C14 C 0.7537(2) 1.0545(4) 0.43175(16) 0.0489(11) Uani 1 1 d . . .
H14 H 0.7895 1.0425 0.4134 0.059 Uiso 1 1 calc R . .
C15 C 0.83333(18) 0.8211(4) 0.44079(15) 0.0385(9) Uani 1 1 d . . .
C16 C 0.8021(2) 0.8093(4) 0.39803(15) 0.0487(11) Uani 1 1 d . . .
H16 H 0.7619 0.8394 0.3942 0.058 Uiso 1 1 calc R . .
C17 C 0.8299(3) 0.7533(4) 0.3609(2) 0.0669(16) Uani 1 1 d . . .
H17 H 0.8085 0.7454 0.3317 0.080 Uiso 1 1 calc R . .
C18 C 0.8876(3) 0.7097(5) 0.3660(2) 0.077(2) Uani 1 1 d . . .
H18 H 0.9065 0.6733 0.3401 0.092 Uiso 1 1 calc R . .
C19 C 0.9187(3) 0.7183(5) 0.4087(3) 0.0749(19) Uani 1 1 d . . .
H19 H 0.9584 0.6859 0.4124 0.090 Uiso 1 1 calc R . .
C20 C 0.8916(2) 0.7747(4) 0.4464(2) 0.0553(13) Uani 1 1 d . . .
H20 H 0.9130 0.7813 0.4757 0.066 Uiso 1 1 calc R . .
C21 C 0.66973(17) 0.6663(3) 0.43988(14) 0.0357(8) Uani 1 1 d . . .
C22 C 0.6328(2) 0.7601(4) 0.44483(19) 0.0538(12) Uani 1 1 d . . .
H22 H 0.6255 0.7897 0.4754 0.065 Uiso 1 1 calc R . .
C23 C 0.6066(3) 0.8106(5) 0.4056(2) 0.0700(16) Uani 1 1 d . . .
H23 H 0.5810 0.8744 0.4094 0.084 Uiso 1 1 calc R . .
C24 C 0.6172(3) 0.7689(5) 0.3611(2) 0.0621(14) Uani 1 1 d . . .
H24 H 0.5996 0.8042 0.3342 0.074 Uiso 1 1 calc R . .
C26 C 0.6797(2) 0.6242(4) 0.39503(16) 0.0447(10) Uani 1 1 d . . .
H26 H 0.7046 0.5597 0.3910 0.054 Uiso 1 1 calc R . .
C27 C 0.75747(18) 0.4997(3) 0.47962(16) 0.0396(9) Uani 1 1 d . . .
C28 C 0.8051(2) 0.5198(4) 0.44866(19) 0.0528(12) Uani 1 1 d . . .
H28 H 0.8079 0.5902 0.4333 0.063 Uiso 1 1 calc R . .
C29 C 0.8490(2) 0.4376(5) 0.4398(2) 0.0683(16) Uani 1 1 d . . .
H29 H 0.8810 0.4513 0.4179 0.082 Uiso 1 1 calc R . .
C30 C 0.8460(3) 0.3380(5) 0.4627(2) 0.0737(17) Uani 1 1 d . . .
H30 H 0.8763 0.2824 0.4568 0.088 Uiso 1 1 calc R . .
C31 C 0.7998(3) 0.3164(5) 0.4941(2) 0.0735(17) Uani 1 1 d . . .
H31 H 0.7986 0.2469 0.5103 0.088 Uiso 1 1 calc R . .
C32 C 0.7551(2) 0.3966(4) 0.5023(2) 0.0576(13) Uani 1 1 d . . .
H32 H 0.7225 0.3810 0.5234 0.069 Uiso 1 1 calc R . .
C33 C 0.64010(18) 0.5380(3) 0.52299(15) 0.0396(9) Uani 1 1 d . . .
C25 C 0.6534(2) 0.6763(5) 0.35601(17) 0.0559(13) Uani 1 1 d . . .
H25 H 0.6605 0.6473 0.3253 0.067 Uiso 1 1 calc R . .
C35 C 0.5531(2) 0.4145(5) 0.5179(2) 0.0603(14) Uani 1 1 d . . .
H35 H 0.5262 0.3683 0.4998 0.072 Uiso 1 1 calc R . .
C36 C 0.5450(2) 0.4239(4) 0.5659(2) 0.0558(13) Uani 1 1 d . . .
H36 H 0.5123 0.3851 0.5807 0.067 Uiso 1 1 calc R . .
C37 C 0.58436(19) 0.4897(4) 0.59259(17) 0.0459(10) Uani 1 1 d . . .
H37 H 0.5782 0.4959 0.6256 0.055 Uiso 1 1 calc R . .
C38 C 0.63317(17) 0.5474(3) 0.57170(15) 0.0369(9) Uani 1 1 d . . .
C39 C 0.6561(2) 0.7076(5) 0.67253(16) 0.0560(12) Uani 1 1 d . . .
H39A H 0.6377 0.6485 0.6917 0.084 Uiso 1 1 calc R . .
H39B H 0.6237 0.7582 0.6612 0.084 Uiso 1 1 calc R . .
H39C H 0.6860 0.7495 0.6917 0.084 Uiso 1 1 calc R . .
C40 C 0.7674(2) 0.5130(5) 0.6373(2) 0.0631(14) Uani 1 1 d . . .
H40A H 0.8014 0.5506 0.6538 0.095 Uiso 1 1 calc R . .
H40B H 0.7834 0.4720 0.6101 0.095 Uiso 1 1 calc R . .
H40C H 0.7474 0.4606 0.6589 0.095 Uiso 1 1 calc R . .
B1 B 0.5000 0.0489(5) 0.2500 0.0278(11) Uani 1 2 d S . .
C400 C 0.50422(15) 0.1258(3) 0.29766(13) 0.0293(7) Uani 1 1 d . A .
C41 C 0.48099(16) 0.0908(3) 0.34100(13) 0.0327(8) Uani 1 1 d . . .
H41 H 0.4603 0.0209 0.3426 0.039 Uiso 1 1 calc R . .
C42 C 0.48699(17) 0.1544(4) 0.38178(14) 0.0373(9) Uani 1 1 d . A .
C46 C 0.4601(3) 0.1145(5) 0.42683(18) 0.0632(8) Uani 1 1 d U . .
F1 F 0.4789(3) 0.0112(7) 0.4366(2) 0.0662(9) Uani 0.47 1 d PU A 1
F2 F 0.3997(4) 0.1156(7) 0.4252(3) 0.0653(10) Uani 0.47 1 d PU A 1
F3 F 0.4775(4) 0.1774(7) 0.4653(3) 0.0652(11) Uani 0.47 1 d PU A 1
F1' F 0.4466(3) 0.0030(6) 0.4275(2) 0.0664(9) Uani 0.53 1 d PU A 2
F2' F 0.4034(3) 0.1609(6) 0.4358(2) 0.0647(10) Uani 0.53 1 d PU A 2
F3' F 0.4939(3) 0.1329(6) 0.4649(3) 0.0660(10) Uani 0.53 1 d PU A 2
C43 C 0.51639(19) 0.2573(4) 0.38109(15) 0.0405(9) Uani 1 1 d . . .
H43 H 0.5199 0.3017 0.4088 0.049 Uiso 1 1 calc R A .
C44 C 0.54039(18) 0.2932(4) 0.33879(15) 0.0385(9) Uani 1 1 d . A .
C47 C 0.5737(3) 0.4017(5) 0.3372(2) 0.0598(14) Uani 1 1 d . . .
F4 F 0.5484(4) 0.4839(6) 0.3577(5) 0.093(3) Uani 0.56 1 d PU A 1
F5 F 0.6291(4) 0.3931(6) 0.3636(4) 0.103(2) Uani 0.56 1 d PU A 1
F6 F 0.5943(5) 0.4313(8) 0.2969(3) 0.098(3) Uani 0.56 1 d PU A 1
F4' F 0.5785(7) 0.4488(10) 0.3785(4) 0.098(3) Uani 0.44 1 d PU A 2
F5' F 0.6208(4) 0.4042(10) 0.3129(6) 0.088(3) Uani 0.44 1 d PU A 2
F6' F 0.5345(5) 0.4791(7) 0.3151(5) 0.095(2) Uani 0.44 1 d PU A 2
C45 C 0.53450(17) 0.2291(3) 0.29836(14) 0.0334(8) Uani 1 1 d . . .
H45 H 0.5517 0.2563 0.2699 0.040 Uiso 1 1 calc R A .
C48 C 0.43720(17) -0.0280(3) 0.25260(13) 0.0309(8) Uani 1 1 d . B .
C49 C 0.38078(16) 0.0106(3) 0.23509(13) 0.0323(8) Uani 1 1 d . . .
H49 H 0.3793 0.0804 0.2192 0.039 Uiso 1 1 calc R . .
C50 C 0.32667(17) -0.0499(4) 0.24022(14) 0.0367(9) Uani 1 1 d . B .
C54 C 0.2678(2) -0.0025(5) 0.22170(17) 0.0489(11) Uani 1 1 d . . .
F7 F 0.2556(3) 0.0963(8) 0.2424(3) 0.0809(12) Uani 0.53 1 d PU B 1
F8 F 0.2710(3) 0.0194(7) 0.1757(3) 0.0811(13) Uani 0.53 1 d PU B 1
F9 F 0.2198(3) -0.0686(7) 0.2286(3) 0.0829(13) Uani 0.53 1 d PU B 1
F7' F 0.2669(4) 0.1110(9) 0.2177(3) 0.0817(13) Uani 0.47 1 d PU B 2
F8' F 0.2526(4) -0.0341(8) 0.1793(3) 0.0837(13) Uani 0.47 1 d PU B 2
F9' F 0.2192(3) -0.0184(8) 0.2500(3) 0.0800(13) Uani 0.47 1 d PU B 2
C51 C 0.3264(2) -0.1519(4) 0.26228(16) 0.0454(10) Uani 1 1 d . . .
H51 H 0.2894 -0.1935 0.2654 0.054 Uiso 1 1 calc R B .
C52 C 0.3818(2) -0.1921(4) 0.27991(17) 0.0466(11) Uani 1 1 d . B .
C55 C 0.3794(8) -0.299(2) 0.3032(10) 0.069(4) Uani 0.60 1 d PU B 1
F10 F 0.3480(6) -0.3804(7) 0.2803(5) 0.126(3) Uani 0.60 1 d PU B 1
F11 F 0.3547(6) -0.2973(10) 0.3461(4) 0.108(4) Uani 0.60 1 d PU B 1
F12 F 0.4376(4) -0.3425(9) 0.3127(5) 0.108(4) Uani 0.60 1 d PU B 1
C55' C 0.3918(18) -0.308(4) 0.308(2) 0.097(7) Uani 0.40 1 d PU B 2
F10' F 0.4067(13) -0.3792(13) 0.2797(9) 0.166(7) Uani 0.40 1 d PU B 2
F11' F 0.3392(9) -0.3396(19) 0.3200(10) 0.140(7) Uani 0.40 1 d PU B 2
F12' F 0.4201(15) -0.291(2) 0.3438(9) 0.201(9) Uani 0.40 1 d PU B 2
C53 C 0.43578(19) -0.1308(3) 0.27541(15) 0.0390(9) Uani 1 1 d . . .
H53 H 0.4730 -0.1602 0.2883 0.047 Uiso 1 1 calc R B .
B2 B -0.0073(5) 0.4222(10) 0.2537(3) 0.0280(19) Uani 0.2471(13) 1 d PGDU C -1
C57 C 0.0349(3) 0.5121(7) 0.2919(3) 0.028(2) Uani 0.2471(13) 1 d PGDU C -1
C58 C 0.0688(3) 0.6066(7) 0.2802(3) 0.034(3) Uani 0.2471(13) 1 d PGDU C -1
H58 H 0.0713 0.6298 0.2482 0.040 Uiso 0.2471(13) 1 calc PR C -1
C59 C 0.0990(3) 0.6671(5) 0.3153(3) 0.044(2) Uani 0.2471(13) 1 d PGDU C -1
C60 C 0.0954(3) 0.6332(6) 0.3621(3) 0.040(3) Uani 0.2471(13) 1 d PGDU C -1
H60 H 0.1161 0.6745 0.3862 0.048 Uiso 0.2471(13) 1 calc PR C -1
C61 C 0.0616(3) 0.5387(6) 0.3738(3) 0.043(3) Uani 0.2471(13) 1 d PGDU C -1
C62 C 0.0313(3) 0.4782(7) 0.3387(3) 0.033(3) Uani 0.2471(13) 1 d PGDU C -1
H62 H 0.0082 0.4136 0.3467 0.039 Uiso 0.2471(13) 1 calc PR C -1
C81 C 0.1340(4) 0.7546(6) 0.3093(3) 0.055(3) Uani 0.2471(13) 1 d PGDU C -1
F13 F 0.1744(4) 0.7312(7) 0.2704(3) 0.058(3) Uani 0.2471(13) 1 d PGDU C -1
F14 F 0.1070(5) 0.8390(6) 0.2958(4) 0.068(4) Uani 0.2471(13) 1 d PGDU C -1
F15 F 0.1798(4) 0.7828(7) 0.3345(4) 0.074(5) Uani 0.2471(13) 1 d PGDU C -1
C82 C 0.0646(4) 0.4695(8) 0.4248(3) 0.059(3) Uani 0.2471(13) 1 d PGDU C -1
F16 F 0.0623(5) 0.5626(10) 0.4571(3) 0.101(5) Uani 0.2471(13) 1 d PGDU C -1
F17 F 0.0105(4) 0.4367(9) 0.4360(3) 0.067(4) Uani 0.2471(13) 1 d PGDU C -1
F18 F 0.1060(5) 0.4091(9) 0.4330(4) 0.069(4) Uani 0.2471(13) 1 d PGDU C -1
C63 C -0.0567(9) 0.3533(16) 0.2748(10) 0.026(2) Uani 0.2471(13) 1 d PGDU C -1
C64 C -0.0404(7) 0.2546(14) 0.2976(9) 0.034(3) Uani 0.2471(13) 1 d PGDU C -1
H64 H 0.0006 0.2273 0.2957 0.041 Uiso 0.2471(13) 1 calc PR C -1
C65 C -0.0840(8) 0.1959(11) 0.3233(7) 0.042(3) Uani 0.2471(13) 1 d PGDU C -1
C66 C -0.1440(8) 0.2360(16) 0.3261(7) 0.038(4) Uani 0.2471(13) 1 d PGDU C -1
H66 H -0.1738 0.1958 0.3436 0.045 Uiso 0.2471(13) 1 calc PR C -1
C67 C -0.1603(8) 0.3347(19) 0.3033(9) 0.032(3) Uani 0.2471(13) 1 d PGDU C -1
C68 C -0.1166(10) 0.3934(17) 0.2777(10) 0.028(3) Uani 0.2471(13) 1 d PGDU C -1
H68 H -0.1278 0.4608 0.2621 0.034 Uiso 0.2471(13) 1 calc PR C -1
C83 C -0.0722(8) 0.087(2) 0.3423(8) 0.050(3) Uani 0.2471(13) 1 d PDU C -1
F19 F -0.0309(8) 0.0208(15) 0.3179(5) 0.051(3) Uani 0.2471(13) 1 d PDU C -1
F20 F -0.0805(6) 0.0081(10) 0.3793(4) 0.044(2) Uani 0.2471(13) 1 d PDU C -1
F21 F -0.1198(7) 0.0443(13) 0.3138(7) 0.078(4) Uani 0.2471(13) 1 d PDU C -1
C84 C -0.2253(12) 0.372(2) 0.3054(6) 0.041(3) Uani 0.2471(13) 1 d PDU C -1
F22 F -0.2507(7) 0.3563(14) 0.3440(5) 0.062(4) Uani 0.2471(13) 1 d PDU C -1
F23 F -0.2264(10) 0.4939(16) 0.3026(7) 0.061(4) Uani 0.2471(13) 1 d PDU C -1
F24 F -0.2596(10) 0.3441(17) 0.2711(7) 0.067(5) Uani 0.2471(13) 1 d PDU C -1
C69 C -0.0269(6) 0.4967(10) 0.2054(4) 0.029(2) Uani 0.2471(13) 1 d PGDU C -1
C70 C -0.0568(6) 0.5948(10) 0.2180(4) 0.038(3) Uani 0.2471(13) 1 d PGDU C -1
H70 H -0.0555 0.6198 0.2498 0.045 Uiso 0.2471(13) 1 calc PR C -1
C71 C -0.0886(6) 0.6564(9) 0.1840(4) 0.053(3) Uani 0.2471(13) 1 d PGDU C -1
C72 C -0.0905(6) 0.6199(10) 0.1374(4) 0.054(3) Uani 0.2471(13) 1 d PGDU C -1
H72 H -0.1123 0.6620 0.1142 0.065 Uiso 0.2471(13) 1 calc PR C -1
C73 C -0.0606(7) 0.5218(11) 0.1248(4) 0.049(3) Uani 0.2471(13) 1 d PGDU C -1
C74 C -0.0288(6) 0.4602(10) 0.1588(4) 0.036(3) Uani 0.2471(13) 1 d PGDU C -1
H74 H -0.0083 0.3932 0.1502 0.044 Uiso 0.2471(13) 1 calc PR C -1
C85 C -0.1185(7) 0.7587(14) 0.1810(7) 0.077(3) Uani 0.2471(13) 1 d PDU C -1
F25 F -0.0658(7) 0.8158(11) 0.1868(7) 0.095(4) Uani 0.2471(13) 1 d PDU C -1
F27 F -0.1563(8) 0.8344(16) 0.1981(8) 0.107(5) Uani 0.2471(13) 1 d PDU C -1
F26 F -0.1469(9) 0.7547(13) 0.1383(6) 0.124(5) Uani 0.2471(13) 1 d PDU C -1
C86 C -0.0627(11) 0.497(2) 0.0800(9) 0.071(4) Uani 0.2471(13) 1 d PDU C -1
F28 F -0.0438(12) 0.5712(18) 0.0464(6) 0.134(5) Uani 0.2471(13) 1 d PDU C -1
F29 F -0.0278(10) 0.3949(18) 0.0640(7) 0.092(4) Uani 0.2471(13) 1 d PDU C -1
F30 F -0.1181(7) 0.4636(17) 0.0604(6) 0.099(5) Uani 0.2471(13) 1 d PDU C -1
C75 C 0.0550(9) 0.3441(16) 0.2274(10) 0.028(2) Uani 0.2471(13) 1 d PGDU C -1
C76 C 0.0429(7) 0.2411(15) 0.2066(9) 0.031(3) Uani 0.2471(13) 1 d PGDU C -1
H76 H 0.0028 0.2097 0.2082 0.037 Uiso 0.2471(13) 1 calc PR C -1
C77 C 0.0896(8) 0.1840(12) 0.1836(7) 0.035(2) Uani 0.2471(13) 1 d PGDU C -1
C78 C 0.1483(7) 0.2299(16) 0.1813(7) 0.035(3) Uani 0.2471(13) 1 d PGDU C -1
H78 H 0.1802 0.1909 0.1656 0.042 Uiso 0.2471(13) 1 calc PR C -1
C79 C 0.1604(8) 0.3330(19) 0.2021(10) 0.038(3) Uani 0.2471(13) 1 d PGDU C -1
C80 C 0.1137(11) 0.3901(17) 0.2251(11) 0.032(3) Uani 0.2471(13) 1 d PGDU C -1
H80 H 0.1219 0.4605 0.2393 0.038 Uiso 0.2471(13) 1 calc PR C -1
C87 C 0.0757(7) 0.069(2) 0.1652(6) 0.050(3) Uani 0.2471(13) 1 d PDU C -1
F31 F 0.0177(6) 0.0462(16) 0.1628(7) 0.074(4) Uani 0.2471(13) 1 d PDU C -1
F32 F 0.0919(10) 0.0159(15) 0.2037(5) 0.079(4) Uani 0.2471(13) 1 d PDU C -1
F33 F 0.1094(6) 0.0382(12) 0.1297(5) 0.050(3) Uani 0.2471(13) 1 d PDU C -1
C88 C 0.2200(13) 0.384(2) 0.1975(8) 0.047(3) Uani 0.2471(13) 1 d PDU C -1
F34 F 0.2635(6) 0.3155(14) 0.1741(7) 0.078(4) Uani 0.2471(13) 1 d PDU C -1
F35 F 0.2195(11) 0.485(2) 0.1771(8) 0.056(4) Uani 0.2471(13) 1 d PDU C -1
F36 F 0.2456(10) 0.4060(19) 0.2438(7) 0.064(4) Uani 0.2471(13) 1 d PDU C -1
B2' B 0.0039(9) 0.4154(11) 0.2500(7) 0.0242(19) Uani 0.2529(13) 1 d PDU C -2
C57' C 0.0019(9) 0.3346(12) 0.1978(4) 0.031(3) Uani 0.2529(13) 1 d PGDU C -2
C58' C -0.0234(8) 0.3673(10) 0.1547(5) 0.025(3) Uani 0.2529(13) 1 d PGDU C -2
H58' H -0.0467 0.4344 0.1525 0.030 Uiso 0.2529(13) 1 calc PR C -2
C59' C -0.0147(8) 0.3020(10) 0.1147(4) 0.028(3) Uani 0.2529(13) 1 d PGDU C -2
C60' C 0.0194(7) 0.2039(10) 0.1179(3) 0.029(3) Uani 0.2529(13) 1 d PGDU C -2
H60' H 0.0254 0.1592 0.0906 0.035 Uiso 0.2529(13) 1 calc PR C -2
C61' C 0.0448(6) 0.1711(10) 0.1610(4) 0.037(2) Uani 0.2529(13) 1 d PGDU C -2
C62' C 0.0360(7) 0.2365(12) 0.2009(4) 0.032(3) Uani 0.2529(13) 1 d PGDU C -2
H62' H 0.0533 0.2141 0.2304 0.038 Uiso 0.2529(13) 1 calc PR C -2
C81' C -0.0344(10) 0.3526(15) 0.0732(6) 0.051(4) Uani 0.2529(13) 1 d PDU C -2
F13' F -0.0222(10) 0.4669(13) 0.0664(7) 0.070(4) Uani 0.2529(13) 1 d PDU C -2
F14' F -0.0214(11) 0.308(2) 0.0338(7) 0.077(5) Uani 0.2529(13) 1 d PDU C -2
F15' F -0.0975(8) 0.3556(18) 0.0745(6) 0.075(4) Uani 0.2529(13) 1 d PDU C -2
C82' C 0.0758(8) 0.0498(15) 0.1605(6) 0.057(3) Uani 0.2529(13) 1 d PDU C -2
F16' F 0.0446(8) 0.0404(11) 0.1201(5) 0.115(4) Uani 0.2529(13) 1 d PDU C -2
F17' F 0.1336(6) 0.0747(15) 0.1552(8) 0.090(4) Uani 0.2529(13) 1 d PDU C -2
F18' F 0.0535(9) -0.0060(14) 0.1950(6) 0.073(4) Uani 0.2529(13) 1 d PDU C -2
C63' C 0.0607(7) 0.4874(17) 0.2539(9) 0.029(2) Uani 0.2529(13) 1 d PGDU C -2
C64' C 0.1152(9) 0.4527(16) 0.2330(10) 0.035(3) Uani 0.2529(13) 1 d PGDU C -2
H64' H 0.1158 0.3867 0.2144 0.042 Uiso 0.2529(13) 1 calc PR C -2
C65' C 0.1688(7) 0.5147(14) 0.2395(8) 0.042(3) Uani 0.2529(13) 1 d PGDU C -2
C66' C 0.1680(6) 0.6112(12) 0.2667(6) 0.047(3) Uani 0.2529(13) 1 d PGDU C -2
H66' H 0.2046 0.6535 0.2711 0.057 Uiso 0.2529(13) 1 calc PR C -2
C67' C 0.1135(7) 0.6459(11) 0.2876(6) 0.048(3) Uani 0.2529(13) 1 d PGDU C -2
C68' C 0.0599(6) 0.5839(14) 0.2811(7) 0.038(3) Uani 0.2529(13) 1 d PGDU C -2
H68' H 0.0227 0.6076 0.2954 0.045 Uiso 0.2529(13) 1 calc PR C -2
C83' C 0.2245(10) 0.4734(18) 0.2184(9) 0.052(3) Uani 0.2529(13) 1 d PDU C -2
F19' F 0.2352(8) 0.3601(16) 0.2217(8) 0.072(4) Uani 0.2529(13) 1 d PDU C -2
F20' F 0.2360(9) 0.482(2) 0.1696(7) 0.072(4) Uani 0.2529(13) 1 d PDU C -2
F21' F 0.2784(7) 0.5115(17) 0.2362(6) 0.084(4) Uani 0.2529(13) 1 d PDU C -2
C84' C 0.1213(10) 0.768(2) 0.2949(8) 0.060(3) Uani 0.2529(13) 1 d PDU C -2
F22' F 0.1509(8) 0.7734(12) 0.2564(6) 0.097(4) Uani 0.2529(13) 1 d PDU C -2
F23' F 0.1601(7) 0.8034(18) 0.3343(7) 0.061(4) Uani 0.2529(13) 1 d PDU C -2
F24' F 0.0846(8) 0.8490(17) 0.2918(7) 0.070(4) Uani 0.2529(13) 1 d PDU C -2
C69' C -0.0030(9) 0.3327(12) 0.2956(4) 0.028(2) Uani 0.2529(13) 1 d PGDU C -2
C70' C 0.0199(9) 0.3809(11) 0.3369(5) 0.033(3) Uani 0.2529(13) 1 d PGDU C -2
H70' H 0.0372 0.4538 0.3361 0.040 Uiso 0.2529(13) 1 calc PR C -2
C71' C 0.0174(8) 0.3225(12) 0.3792(4) 0.041(3) Uani 0.2529(13) 1 d PGDU C -2
C72' C -0.0079(7) 0.2159(11) 0.3804(4) 0.045(3) Uani 0.2529(13) 1 d PGDU C -2
H72' H -0.0096 0.1760 0.4093 0.055 Uiso 0.2529(13) 1 calc PR C -2
C73' C -0.0308(6) 0.1677(10) 0.3391(4) 0.041(2) Uani 0.2529(13) 1 d PGDU C -2
C74' C -0.0284(8) 0.2260(12) 0.2968(4) 0.035(3) Uani 0.2529(13) 1 d PGDU C -2
H74' H -0.0440 0.1931 0.2686 0.042 Uiso 0.2529(13) 1 calc PR C -2
C85' C 0.0456(8) 0.3515(16) 0.4248(7) 0.045(3) Uani 0.2529(13) 1 d PDU C -2
F25' F 0.0514(8) 0.4672(13) 0.4268(6) 0.061(3) Uani 0.2529(13) 1 d PDU C -2
F27' F 0.1009(6) 0.3174(14) 0.4377(5) 0.053(4) Uani 0.2529(13) 1 d PDU C -2
F26' F 0.0098(10) 0.327(2) 0.4638(8) 0.070(5) Uani 0.2529(13) 1 d PDU C -2
C86' C -0.0599(10) 0.0740(18) 0.3459(7) 0.053(3) Uani 0.2529(13) 1 d PDU C -2
F28' F -0.0621(6) 0.0940(10) 0.3945(4) 0.095(4) Uani 0.2529(13) 1 d PDU C -2
F29' F -0.1193(7) 0.0125(13) 0.3503(6) 0.061(3) Uani 0.2529(13) 1 d PDU C -2
F30' F -0.0291(7) -0.0256(12) 0.3323(7) 0.072(3) Uani 0.2529(13) 1 d PDU C -2
C75' C -0.0667(8) 0.4897(17) 0.2482(10) 0.034(2) Uani 0.2529(13) 1 d PGDU C -2
C76' C -0.1202(9) 0.4484(15) 0.2683(10) 0.035(3) Uani 0.2529(13) 1 d PGDU C -2
H76' H -0.1197 0.3782 0.2840 0.042 Uiso 0.2529(13) 1 calc PR C -2
C77' C -0.1745(7) 0.5098(14) 0.2656(8) 0.037(3) Uani 0.2529(13) 1 d PGDU C -2
C78' C -0.1753(6) 0.6125(12) 0.2426(6) 0.034(3) Uani 0.2529(13) 1 d PGDU C -2
H78' H -0.2124 0.6545 0.2407 0.041 Uiso 0.2529(13) 1 calc PR C -2
C79' C -0.1218(7) 0.6538(11) 0.2225(6) 0.040(3) Uani 0.2529(13) 1 d PGDU C -2
C80' C -0.0675(6) 0.5924(15) 0.2252(8) 0.037(3) Uani 0.2529(13) 1 d PGDU C -2
H80' H -0.0309 0.6207 0.2115 0.045 Uiso 0.2529(13) 1 calc PR C -2
C87' C -0.2335(10) 0.4639(15) 0.2847(7) 0.046(3) Uani 0.2529(13) 1 d PDU C -2
F31' F -0.2539(10) 0.3773(15) 0.2622(6) 0.046(4) Uani 0.2529(13) 1 d PDU C -2
F32' F -0.2225(8) 0.4328(17) 0.3281(7) 0.070(4) Uani 0.2529(13) 1 d PDU C -2
F33' F -0.2749(7) 0.5424(14) 0.2873(7) 0.091(5) Uani 0.2529(13) 1 d PDU C -2
C88' C -0.1205(13) 0.755(2) 0.1961(7) 0.065(3) Uani 0.2529(13) 1 d PDU C -2
F34' F -0.1013(10) 0.8441(15) 0.2271(7) 0.083(4) Uani 0.2529(13) 1 d PDU C -2
F35' F -0.1761(11) 0.791(2) 0.1816(8) 0.092(5) Uani 0.2529(13) 1 d PDU C -2
F36' F -0.0860(8) 0.7453(11) 0.1533(5) 0.089(3) Uani 0.2529(13) 1 d PDU C -2
C34 C 0.5996(2) 0.4711(4) 0.49617(18) 0.0514(11) Uani 1 1 d . . .
H34 H 0.6045 0.4652 0.4630 0.062 Uiso 1 1 calc R . .

loop_
_atom_site_aniso_label
_atom_site_aniso_U_11
_atom_site_aniso_U_22
_atom_site_aniso_U_33
_atom_site_aniso_U_23
_atom_site_aniso_U_13
_atom_site_aniso_U_12
Au1 0.02786(7) 0.03495(8) 0.02656(7) -0.00211(6) 0.00136(5) -0.00206(6)
Sn1 0.03772(14) 0.04949(17) 0.02708(14) -0.00800(12) -0.00025(10) -0.00222(12)
Sn2 0.03503(13) 0.04351(15) 0.03008(14) 0.00757(12) -0.00105(10) 0.00238(11)
P1 0.0282(4) 0.0393(5) 0.0275(5) -0.0030(4) 0.0024(4) -0.0060(4)
P2 0.0318(5) 0.0358(5) 0.0322(5) -0.0034(4) 0.0011(4) -0.0053(4)
C1 0.059(3) 0.095(4) 0.036(3) 0.000(3) -0.010(2) -0.001(3)
C2 0.065(3) 0.064(3) 0.054(3) -0.020(3) 0.011(2) 0.001(3)
C3 0.0318(19) 0.042(2) 0.040(2) -0.0062(18) -0.0034(16) -0.0012(16)
C4 0.047(2) 0.055(3) 0.047(3) -0.016(2) -0.008(2) -0.008(2)
C5 0.042(2) 0.053(3) 0.075(4) -0.017(3) -0.011(2) -0.014(2)
C6 0.038(2) 0.046(2) 0.075(4) -0.006(3) 0.004(2) -0.0124(19)
C7 0.040(2) 0.047(2) 0.049(3) -0.004(2) 0.0037(19) -0.0087(18)
C8 0.0266(17) 0.038(2) 0.039(2) -0.0058(18) -0.0006(15) -0.0055(15)
C9 0.0343(19) 0.043(2) 0.0267(18) -0.0003(17) -0.0021(14) -0.0057(16)
C10 0.037(2) 0.064(3) 0.049(3) 0.011(2) 0.0073(19) 0.006(2)
C11 0.048(3) 0.080(4) 0.073(4) 0.015(3) 0.012(3) 0.016(3)
C12 0.063(3) 0.068(4) 0.076(4) 0.013(3) -0.013(3) 0.017(3)
C13 0.080(4) 0.060(3) 0.050(3) 0.015(3) -0.004(3) 0.005(3)
C14 0.055(3) 0.052(3) 0.039(3) 0.006(2) 0.005(2) 0.001(2)
C15 0.039(2) 0.041(2) 0.036(2) -0.0104(18) 0.0115(17) -0.0127(17)
C16 0.068(3) 0.046(3) 0.032(2) -0.007(2) 0.009(2) -0.013(2)
C17 0.095(4) 0.061(3) 0.044(3) -0.015(3) 0.020(3) -0.020(3)
C18 0.093(5) 0.066(3) 0.072(4) -0.031(3) 0.050(4) -0.030(3)
C19 0.048(3) 0.065(3) 0.112(5) -0.036(4) 0.036(3) -0.013(2)
C20 0.034(2) 0.060(3) 0.071(3) -0.023(3) 0.014(2) -0.009(2)
C21 0.0343(19) 0.039(2) 0.034(2) -0.0003(17) -0.0008(16) -0.0084(16)
C22 0.057(3) 0.060(3) 0.044(3) -0.004(2) -0.002(2) 0.012(2)
C23 0.066(3) 0.072(4) 0.072(4) 0.009(3) -0.016(3) 0.017(3)
C24 0.066(3) 0.066(3) 0.053(3) 0.017(3) -0.023(3) -0.011(3)
C26 0.049(2) 0.046(2) 0.039(2) -0.004(2) 0.0003(18) -0.0100(19)
C27 0.037(2) 0.038(2) 0.044(2) -0.0055(19) -0.0040(17) -0.0011(17)
C28 0.045(2) 0.050(3) 0.064(3) 0.000(2) 0.004(2) 0.002(2)
C29 0.048(3) 0.068(4) 0.090(4) -0.006(3) 0.015(3) 0.012(3)
C30 0.068(4) 0.052(3) 0.101(5) -0.009(3) -0.001(3) 0.024(3)
C31 0.078(4) 0.047(3) 0.095(5) 0.007(3) -0.002(4) 0.010(3)
C32 0.061(3) 0.046(3) 0.065(3) 0.004(2) 0.006(2) 0.002(2)
C33 0.038(2) 0.041(2) 0.041(2) 0.0022(19) 0.0016(17) -0.0083(17)
C25 0.069(3) 0.063(3) 0.035(2) 0.004(2) -0.009(2) -0.018(3)
C35 0.053(3) 0.065(3) 0.063(3) 0.002(3) -0.002(2) -0.029(2)
C36 0.044(2) 0.056(3) 0.068(3) 0.012(3) 0.006(2) -0.015(2)
C37 0.043(2) 0.050(3) 0.044(2) 0.015(2) 0.0040(19) -0.0035(19)
C38 0.0332(19) 0.036(2) 0.041(2) 0.0081(18) 0.0015(16) 0.0014(16)
C39 0.056(3) 0.079(3) 0.032(2) 0.002(2) 0.004(2) 0.004(3)
C40 0.054(3) 0.058(3) 0.076(4) 0.016(3) -0.015(3) 0.011(2)
B1 0.028(3) 0.029(3) 0.026(3) 0.000 0.001(2) 0.000
C400 0.0253(16) 0.0332(18) 0.0294(18) -0.0003(16) 0.0032(13) 0.0007(14)
C41 0.0288(17) 0.037(2) 0.032(2) -0.0006(17) 0.0023(14) -0.0007(15)
C42 0.0300(18) 0.052(2) 0.030(2) -0.0005(18) 0.0053(15) 0.0035(17)
C46 0.0661(16) 0.084(2) 0.0399(13) -0.0004(15) 0.0130(13) -0.0081(17)
F1 0.071(2) 0.085(2) 0.0428(16) 0.0045(17) 0.0126(16) -0.006(2)
F2 0.0648(17) 0.087(2) 0.0439(17) -0.0005(18) 0.0170(16) -0.011(2)
F3 0.072(2) 0.085(3) 0.0381(16) -0.004(2) 0.0102(17) -0.008(2)
F1' 0.0710(19) 0.085(2) 0.0438(16) 0.0022(17) 0.0148(16) -0.011(2)
F2' 0.0638(18) 0.086(3) 0.0448(19) -0.0016(19) 0.0202(17) -0.006(2)
F3' 0.070(2) 0.088(2) 0.0396(15) 0.0010(18) 0.0078(16) -0.0062(19)
C43 0.038(2) 0.049(2) 0.034(2) -0.0145(19) 0.0013(16) -0.0001(18)
C44 0.035(2) 0.039(2) 0.041(2) -0.0118(19) 0.0033(17) -0.0050(17)
C47 0.071(3) 0.054(3) 0.055(3) -0.020(3) 0.017(3) -0.024(3)
F4 0.076(5) 0.049(3) 0.155(7) -0.036(5) 0.043(5) -0.012(3)
F5 0.079(4) 0.082(4) 0.149(6) 0.007(4) -0.037(4) -0.046(3)
F6 0.133(7) 0.071(5) 0.089(5) -0.006(4) 0.015(5) -0.061(5)
F4' 0.118(7) 0.080(6) 0.098(6) -0.033(5) -0.003(5) -0.049(5)
F5' 0.053(5) 0.074(5) 0.138(7) -0.026(6) 0.045(5) -0.030(4)
F6' 0.103(5) 0.046(4) 0.135(7) 0.011(5) -0.005(6) -0.023(4)
C45 0.0316(18) 0.037(2) 0.032(2) -0.0022(16) 0.0051(15) -0.0024(15)
C48 0.0339(18) 0.0334(19) 0.0254(18) -0.0005(16) 0.0012(14) -0.0021(15)
C49 0.0321(18) 0.0355(19) 0.0294(19) 0.0011(16) 0.0010(14) -0.0017(15)
C50 0.0308(18) 0.050(2) 0.030(2) -0.0028(18) -0.0011(15) -0.0058(17)
C54 0.037(2) 0.067(3) 0.043(3) 0.002(2) -0.0024(19) -0.009(2)
F7 0.050(2) 0.119(3) 0.074(3) 0.008(3) -0.011(2) 0.015(2)
F8 0.051(2) 0.124(4) 0.068(2) 0.015(3) -0.015(2) 0.005(2)
F9 0.0456(19) 0.125(4) 0.078(3) 0.012(3) -0.014(2) -0.001(2)
F7' 0.050(2) 0.119(3) 0.076(3) 0.013(3) -0.014(2) 0.011(2)
F8' 0.053(2) 0.127(4) 0.071(3) 0.008(3) -0.020(2) 0.004(2)
F9' 0.0440(19) 0.123(3) 0.073(3) 0.010(3) -0.007(2) 0.008(2)
C51 0.042(2) 0.052(3) 0.042(2) -0.003(2) 0.0079(18) -0.0184(19)
C52 0.052(3) 0.037(2) 0.051(3) 0.009(2) 0.009(2) -0.0080(19)
C55 0.047(6) 0.064(8) 0.095(9) 0.036(7) 0.011(6) 0.010(5)
F10 0.166(9) 0.049(4) 0.164(9) 0.028(5) 0.006(8) -0.034(5)
F11 0.121(8) 0.103(7) 0.102(6) 0.069(5) 0.050(6) 0.029(6)
F12 0.055(4) 0.079(6) 0.189(11) 0.093(7) 0.041(5) 0.025(4)
C55' 0.095(15) 0.057(11) 0.136(14) 0.065(10) -0.018(12) -0.044(13)
F10' 0.177(17) 0.055(8) 0.267(19) 0.050(9) 0.032(15) 0.032(11)
F11' 0.121(10) 0.122(15) 0.18(2) 0.089(13) 0.018(11) -0.059(8)
F12' 0.23(2) 0.167(16) 0.198(16) 0.141(12) -0.118(16) -0.115(15)
C53 0.039(2) 0.038(2) 0.040(2) 0.0064(19) -0.0001(17) -0.0006(17)
B2 0.018(4) 0.041(4) 0.025(4) -0.005(4) 0.008(3) 0.001(4)
C57 0.022(5) 0.032(5) 0.032(4) 0.001(4) 0.008(4) -0.007(4)
C58 0.027(5) 0.033(5) 0.040(5) -0.002(4) 0.004(4) -0.012(4)
C59 0.034(5) 0.045(5) 0.051(5) -0.015(4) -0.001(4) -0.010(4)
C60 0.020(6) 0.052(7) 0.049(6) -0.022(5) -0.006(6) -0.004(5)
C61 0.020(5) 0.060(6) 0.049(5) -0.009(5) -0.004(5) -0.003(5)
C62 0.021(5) 0.040(6) 0.037(5) -0.002(5) 0.001(5) -0.009(5)
C81 0.051(6) 0.053(5) 0.061(6) -0.010(5) -0.004(5) -0.015(5)
F13 0.065(6) 0.033(5) 0.076(7) -0.001(5) 0.022(5) -0.021(5)
F14 0.056(8) 0.060(6) 0.087(8) -0.001(6) -0.010(7) -0.005(6)
F15 0.051(9) 0.083(9) 0.088(9) -0.006(8) -0.007(7) -0.027(7)
C82 0.046(6) 0.084(6) 0.046(6) 0.002(5) -0.009(6) -0.008(5)
F16 0.101(5) 0.101(5) 0.100(5) -0.0007(11) 0.0004(11) 0.0001(11)
F17 0.051(6) 0.102(9) 0.048(8) 0.019(7) 0.002(6) 0.011(6)
F18 0.047(6) 0.099(8) 0.060(8) 0.003(7) -0.009(6) -0.004(7)
C63 0.022(4) 0.032(4) 0.024(5) -0.005(4) -0.002(4) 0.000(4)
C64 0.027(5) 0.042(5) 0.034(5) 0.000(5) -0.002(5) 0.006(4)
C65 0.037(5) 0.049(5) 0.041(5) 0.010(4) -0.006(4) 0.006(4)
C66 0.034(6) 0.048(7) 0.030(7) 0.011(6) 0.000(6) -0.002(5)
C67 0.028(5) 0.044(6) 0.025(6) 0.003(6) 0.003(5) 0.003(5)
C68 0.024(5) 0.039(6) 0.022(6) 0.002(6) 0.001(5) 0.006(5)
C83 0.041(5) 0.057(5) 0.052(5) 0.018(4) -0.012(5) 0.006(4)
F19 0.059(7) 0.049(7) 0.044(7) 0.018(6) -0.009(5) -0.002(6)
F20 0.044(3) 0.044(3) 0.044(3) 0.0007(11) 0.0003(11) -0.0027(11)
F21 0.061(7) 0.106(8) 0.066(7) -0.022(8) -0.020(6) -0.012(7)
C84 0.024(5) 0.058(6) 0.041(6) -0.004(6) 0.012(5) 0.002(5)
F22 0.041(7) 0.089(9) 0.056(7) 0.004(6) 0.024(5) 0.007(6)
F23 0.041(7) 0.062(6) 0.080(9) -0.001(7) 0.017(8) 0.012(5)
F24 0.043(7) 0.091(10) 0.067(8) -0.015(8) -0.011(7) 0.003(8)
C69 0.019(4) 0.036(5) 0.031(4) -0.001(4) 0.011(4) 0.008(4)
C70 0.031(5) 0.041(5) 0.041(5) -0.002(4) 0.016(5) 0.009(4)
C71 0.050(5) 0.053(5) 0.056(5) 0.009(4) 0.024(4) 0.013(4)
C72 0.052(7) 0.062(7) 0.048(6) 0.025(6) 0.016(6) 0.003(6)
C73 0.050(7) 0.060(7) 0.036(5) 0.010(5) 0.005(5) 0.001(6)
C74 0.038(6) 0.040(6) 0.032(5) 0.000(5) 0.004(5) 0.000(5)
C85 0.089(6) 0.064(6) 0.079(7) 0.020(6) 0.009(6) 0.020(5)
F25 0.100(8) 0.082(7) 0.104(9) 0.042(8) -0.003(7) -0.002(7)
F27 0.118(9) 0.080(9) 0.124(10) 0.012(8) 0.009(9) 0.042(7)
F26 0.157(11) 0.119(10) 0.096(9) 0.021(8) -0.021(8) -0.014(9)
C86 0.088(8) 0.084(8) 0.040(6) 0.006(6) -0.007(7) 0.010(7)
F28 0.204(13) 0.150(10) 0.048(7) 0.033(8) -0.003(9) -0.018(10)
F29 0.109(8) 0.123(9) 0.043(7) -0.016(7) -0.017(7) 0.044(8)
F30 0.084(8) 0.144(12) 0.067(9) -0.028(9) -0.028(7) 0.033(8)
C75 0.023(4) 0.038(5) 0.024(5) 0.002(4) 0.005(4) 0.005(4)
C76 0.022(4) 0.043(5) 0.029(5) -0.001(4) 0.007(4) 0.007(4)
C77 0.025(4) 0.048(5) 0.031(5) -0.007(4) 0.001(4) 0.015(4)
C78 0.025(5) 0.054(6) 0.026(7) 0.003(6) 0.004(5) 0.015(5)
C79 0.027(5) 0.050(6) 0.036(7) 0.008(6) 0.008(5) 0.003(5)
C80 0.025(5) 0.043(6) 0.027(6) 0.005(6) 0.004(5) 0.000(5)
C87 0.040(5) 0.061(5) 0.050(5) -0.017(5) 0.003(5) 0.021(5)
F31 0.054(6) 0.083(8) 0.085(8) -0.038(7) -0.001(6) -0.008(6)
F32 0.086(9) 0.087(7) 0.064(7) 0.008(7) 0.001(7) 0.030(8)
F33 0.049(6) 0.054(6) 0.047(6) -0.027(5) 0.005(5) 0.012(5)
C88 0.026(5) 0.064(6) 0.052(7) 0.012(6) 0.017(5) 0.004(5)
F34 0.025(6) 0.090(9) 0.120(11) -0.045(8) 0.022(7) -0.005(6)
F35 0.043(9) 0.063(7) 0.062(9) 0.017(8) 0.026(8) -0.013(7)
F36 0.036(7) 0.092(10) 0.064(7) -0.006(7) 0.007(6) 0.011(7)
B2' 0.023(2) 0.026(2) 0.024(2) -0.0001(11) 0.0012(11) 0.0000(11)
C57' 0.027(5) 0.038(5) 0.028(4) -0.005(4) 0.003(4) 0.002(4)
C58' 0.029(5) 0.025(5) 0.021(5) -0.013(4) -0.003(5) -0.002(4)
C59' 0.037(5) 0.026(5) 0.021(4) -0.013(4) 0.003(4) 0.006(4)
C60' 0.029(3) 0.029(3) 0.029(3) -0.0005(11) 0.0011(11) 0.0006(11)
C61' 0.023(4) 0.050(4) 0.040(4) -0.001(4) 0.005(4) 0.012(4)
C62' 0.024(5) 0.043(5) 0.029(5) 0.000(4) 0.006(4) 0.008(4)
C81' 0.078(7) 0.054(7) 0.020(6) 0.003(6) 0.000(6) 0.021(7)
F13' 0.125(9) 0.055(6) 0.030(7) -0.004(5) -0.002(8) 0.027(7)
F14' 0.104(11) 0.101(10) 0.026(6) -0.019(7) -0.022(7) 0.034(10)
F15' 0.076(7) 0.112(11) 0.037(8) 0.012(8) -0.020(6) 0.036(7)
C82' 0.049(5) 0.065(6) 0.058(6) -0.010(5) -0.001(5) 0.027(5)
F16' 0.093(8) 0.187(9) 0.065(7) -0.035(7) 0.008(6) -0.048(9)
F17' 0.054(6) 0.102(9) 0.113(10) 0.028(8) 0.006(6) 0.038(6)
F18' 0.068(8) 0.066(7) 0.086(8) 0.010(7) 0.003(7) 0.026(7)
C63' 0.024(4) 0.035(4) 0.029(4) 0.004(4) 0.005(4) -0.003(4)
C64' 0.026(5) 0.048(6) 0.031(6) 0.007(6) 0.007(5) -0.001(5)
C65' 0.028(5) 0.063(6) 0.034(6) 0.016(5) 0.010(5) -0.005(5)
C66' 0.038(6) 0.061(6) 0.043(7) 0.011(6) 0.000(5) -0.016(5)
C67' 0.043(5) 0.052(5) 0.048(5) -0.005(4) -0.002(4) -0.013(4)
C68' 0.029(5) 0.042(5) 0.042(5) -0.002(5) 0.003(5) -0.008(4)
C83' 0.028(5) 0.076(6) 0.052(6) 0.018(6) 0.018(5) -0.008(5)
F19' 0.038(7) 0.083(7) 0.096(10) 0.009(7) 0.016(8) 0.017(6)
F20' 0.048(9) 0.103(9) 0.065(7) 0.026(7) 0.040(6) -0.006(8)
F21' 0.038(5) 0.131(10) 0.082(9) 0.006(9) 0.009(7) -0.014(7)
C84' 0.058(6) 0.056(5) 0.064(6) -0.011(5) -0.003(5) -0.020(5)
F22' 0.105(9) 0.097(9) 0.089(7) -0.009(7) 0.024(7) -0.032(7)
F23' 0.037(7) 0.065(7) 0.080(7) -0.011(6) 0.008(5) -0.029(6)
F24' 0.066(9) 0.066(7) 0.078(9) 0.019(7) 0.006(7) -0.008(6)
C69' 0.023(4) 0.037(4) 0.025(4) -0.002(4) -0.003(4) 0.001(4)
C70' 0.026(5) 0.048(6) 0.026(5) 0.001(5) -0.007(5) 0.002(5)
C71' 0.033(6) 0.058(6) 0.031(5) 0.004(5) -0.005(5) 0.005(5)
C72' 0.035(7) 0.064(7) 0.037(6) 0.003(5) -0.004(5) 0.006(6)
C73' 0.030(5) 0.045(4) 0.047(5) 0.006(4) -0.012(4) 0.009(4)
C74' 0.031(6) 0.038(5) 0.036(5) 0.003(4) -0.006(5) 0.003(5)
C85' 0.035(5) 0.070(6) 0.030(5) 0.001(5) -0.004(5) 0.001(5)
F25' 0.072(7) 0.071(6) 0.039(7) -0.003(5) -0.004(6) -0.002(6)
F27' 0.038(5) 0.082(9) 0.038(7) -0.002(6) -0.015(4) 0.006(6)
F26' 0.063(8) 0.110(11) 0.039(7) -0.007(8) 0.015(7) -0.010(8)
C86' 0.046(5) 0.058(5) 0.054(5) 0.023(5) -0.007(5) 0.002(4)
F28' 0.129(9) 0.095(8) 0.061(6) 0.005(5) -0.019(6) 0.067(6)
F29' 0.061(3) 0.061(3) 0.061(3) 0.0019(11) 0.0011(11) 0.0001(11)
F30' 0.065(6) 0.053(6) 0.098(9) 0.001(7) -0.027(7) -0.003(6)
C75' 0.030(4) 0.040(5) 0.033(5) -0.005(4) 0.005(4) 0.004(4)
C76' 0.025(5) 0.046(6) 0.035(6) -0.003(6) 0.001(5) 0.004(5)
C77' 0.025(5) 0.047(5) 0.039(6) -0.008(5) 0.005(5) 0.002(4)
C78' 0.034(3) 0.035(3) 0.034(3) -0.0011(11) 0.0007(11) 0.0011(11)
C79' 0.040(5) 0.043(5) 0.037(5) -0.001(4) 0.017(4) 0.013(4)
C80' 0.032(5) 0.041(5) 0.040(5) -0.005(5) 0.012(5) 0.015(4)
C87' 0.022(5) 0.061(6) 0.055(7) -0.009(5) 0.016(5) 0.000(5)
F31' 0.035(7) 0.063(8) 0.039(7) 0.018(6) 0.006(6) -0.026(6)
F32' 0.037(6) 0.105(10) 0.068(7) -0.003(7) 0.021(6) -0.008(8)
F33' 0.048(7) 0.101(9) 0.125(11) -0.016(8) 0.047(8) 0.028(6)
C88' 0.078(6) 0.054(6) 0.062(6) 0.020(5) 0.007(5) 0.019(5)
F34' 0.093(9) 0.049(6) 0.106(9) 0.001(7) 0.007(8) 0.006(7)
F35' 0.096(8) 0.086(10) 0.095(10) -0.002(8) -0.016(7) 0.037(8)
F36' 0.119(7) 0.069(6) 0.081(7) 0.047(5) 0.039(6) 0.048(6)
C34 0.051(3) 0.058(3) 0.045(3) -0.002(2) 0.001(2) -0.020(2)

loop_
_atom_type_symbol
_atom_type_description
_atom_type_scat_dispersion_real
_atom_type_scat_dispersion_imag
_atom_type_scat_source
C C 0.0033 0.0016 'International Tables Vol C Tables 4.2.6.8 and 6.1.1.4'
H H 0.0000 0.0000 'International Tables Vol C Tables 4.2.6.8 and 6.1.1.4'
B B 0.0013 0.0007 'International Tables Vol C Tables 4.2.6.8 and 6.1.1.4'
F F 0.0171 0.0103 'International Tables Vol C Tables 4.2.6.8 and 6.1.1.4'
P P 0.1023 0.0942 'International Tables Vol C Tables 4.2.6.8 and 6.1.1.4'
Sn Sn -0.6537 1.4246 'International Tables Vol C Tables 4.2.6.8 and 6.1.1.4'
Au Au -2.0133 8.8022 'International Tables Vol C Tables 4.2.6.8 and 6.1.1.4'

loop_
_geom_angle_atom_site_label_1
_geom_angle_atom_site_label_2
_geom_angle_atom_site_label_3
_geom_angle
_geom_angle_site_symmetry_1
_geom_angle_site_symmetry_3
P2 Au1 P1 106.74(3) . .
P2 Au1 Sn1 167.20(3) . .
P1 Au1 Sn1 85.97(2) . .
P2 Au1 Sn2 85.30(3) . .
P1 Au1 Sn2 167.91(3) . .
Sn1 Au1 Sn2 82.027(10) . .
C1 Sn1 C2 110.7(2) . .
C1 Sn1 C3 106.72(19) . .
C2 Sn1 C3 106.87(19) . .
C1 Sn1 Au1 121.94(17) . .
C2 Sn1 Au1 112.17(15) . .
C3 Sn1 Au1 96.28(11) . .
C39 Sn2 C40 110.3(2) . .
C39 Sn2 C38 107.66(18) . .
C40 Sn2 C38 107.28(19) . .
C39 Sn2 Au1 124.15(16) . .
C40 Sn2 Au1 109.61(16) . .
C38 Sn2 Au1 95.88(11) . .
C15 P1 C9 107.8(2) . .
C15 P1 C8 105.60(18) . .
C9 P1 C8 104.28(18) . .
C15 P1 Au1 114.78(14) . .
C9 P1 Au1 112.02(13) . .
C8 P1 Au1 111.58(14) . .
C21 P2 C33 105.65(19) . .
C21 P2 C27 109.9(2) . .
C33 P2 C27 104.8(2) . .
C21 P2 Au1 112.69(13) . .
C33 P2 Au1 111.64(14) . .
C27 P2 Au1 111.72(13) . .
Sn1 C1 H1A 109.5 . .
Sn1 C1 H1B 109.5 . .
H1A C1 H1B 109.5 . .
Sn1 C1 H1C 109.5 . .
H1A C1 H1C 109.5 . .
H1B C1 H1C 109.5 . .
Sn1 C2 H2A 109.5 . .
Sn1 C2 H2B 109.5 . .
H2A C2 H2B 109.5 . .
Sn1 C2 H2C 109.5 . .
H2A C2 H2C 109.5 . .
H2B C2 H2C 109.5 . .
C4 C3 C8 118.0(4) . .
C4 C3 Sn1 120.9(3) . .
C8 C3 Sn1 121.0(3) . .
C5 C4 C3 121.3(5) . .
C5 C4 H4 119.4 . .
C3 C4 H4 119.4 . .
C6 C5 C4 120.2(4) . .
C6 C5 H5 119.9 . .
C4 C5 H5 119.9 . .
C5 C6 C7 120.7(4) . .
C5 C6 H6 119.7 . .
C7 C6 H6 119.7 . .
C6 C7 C8 119.2(4) . .
C6 C7 H7 120.4 . .
C8 C7 H7 120.4 . .
C7 C8 C3 120.8(4) . .
C7 C8 P1 119.4(3) . .
C3 C8 P1 119.8(3) . .
C14 C9 C10 118.5(4) . .
C14 C9 P1 123.1(3) . .
C10 C9 P1 118.2(3) . .
C11 C10 C9 120.8(5) . .
C11 C10 H10 119.6 . .
C9 C10 H10 119.6 . .
C12 C11 C10 119.7(5) . .
C12 C11 H11 120.1 . .
C10 C11 H11 120.1 . .
C11 C12 C13 120.5(5) . .
C11 C12 H12 119.8 . .
C13 C12 H12 119.8 . .
C12 C13 C14 120.2(5) . .
C12 C13 H13 119.9 . .
C14 C13 H13 119.9 . .
C13 C14 C9 120.2(5) . .
C13 C14 H14 119.9 . .
C9 C14 H14 119.9 . .
C16 C15 C20 119.6(4) . .
C16 C15 P1 121.4(3) . .
C20 C15 P1 118.6(4) . .
C15 C16 C17 119.9(5) . .
C15 C16 H16 120.1 . .
C17 C16 H16 120.1 . .
C18 C17 C16 120.7(6) . .
C18 C17 H17 119.7 . .
C16 C17 H17 119.7 . .
C17 C18 C19 120.2(5) . .
C17 C18 H18 119.9 . .
C19 C18 H18 119.9 . .
C18 C19 C20 119.9(6) . .
C18 C19 H19 120.1 . .
C20 C19 H19 120.1 . .
C15 C20 C19 119.7(5) . .
C15 C20 H20 120.1 . .
C19 C20 H20 120.1 . .
C26 C21 C22 118.9(4) . .
C26 C21 P2 124.8(3) . .
C22 C21 P2 116.3(3) . .
C23 C22 C21 120.4(5) . .
C23 C22 H22 119.8 . .
C21 C22 H22 119.8 . .
C24 C23 C22 120.3(5) . .
C24 C23 H23 119.8 . .
C22 C23 H23 119.8 . .
C25 C24 C23 119.5(5) . .
C25 C24 H24 120.2 . .
C23 C24 H24 120.2 . .
C21 C26 C25 120.0(5) . .
C21 C26 H26 120.0 . .
C25 C26 H26 120.0 . .
C28 C27 C32 118.6(4) . .
C28 C27 P2 120.5(3) . .
C32 C27 P2 120.7(4) . .
C27 C28 C29 120.5(5) . .
C27 C28 H28 119.8 . .
C29 C28 H28 119.8 . .
C30 C29 C28 119.8(5) . .
C30 C29 H29 120.1 . .
C28 C29 H29 120.1 . .
C29 C30 C31 120.9(5) . .
C29 C30 H30 119.6 . .
C31 C30 H30 119.6 . .
C30 C31 C32 119.7(5) . .
C30 C31 H31 120.1 . .
C32 C31 H31 120.1 . .
C31 C32 C27 120.5(5) . .
C31 C32 H32 119.8 . .
C27 C32 H32 119.8 . .
C38 C33 C34 120.5(4) . .
C38 C33 P2 120.3(3) . .
C34 C33 P2 119.3(3) . .
C24 C25 C26 120.9(5) . .
C24 C25 H25 119.6 . .
C26 C25 H25 119.6 . .
C34 C35 C36 120.4(5) . .
C34 C35 H35 119.8 . .
C36 C35 H35 119.8 . .
C35 C36 C37 120.2(4) . .
C35 C36 H36 119.9 . .
C37 C36 H36 119.9 . .
C36 C37 C38 121.0(4) . .
C36 C37 H37 119.5 . .
C38 C37 H37 119.5 . .
C33 C38 C37 117.9(4) . .
C33 C38 Sn2 120.1(3) . .
C37 C38 Sn2 121.7(3) . .
Sn2 C39 H39A 109.5 . .
Sn2 C39 H39B 109.5 . .
H39A C39 H39B 109.5 . .
Sn2 C39 H39C 109.5 . .
H39A C39 H39C 109.5 . .
H39B C39 H39C 109.5 . .
Sn2 C40 H40A 109.5 . .
Sn2 C40 H40B 109.5 . .
H40A C40 H40B 109.5 . .
Sn2 C40 H40C 109.5 . .
H40A C40 H40C 109.5 . .
H40B C40 H40C 109.5 . .
C400 B1 C400 111.5(4) . 2_655
C400 B1 C48 108.47(17) . .
C400 B1 C48 108.18(18) 2_655 .
C400 B1 C48 108.19(18) . 2_655
C400 B1 C48 108.47(17) 2_655 2_655
C48 B1 C48 112.0(4) . 2_655
C41 C400 C45 115.2(3) . .
C41 C400 B1 122.6(3) . .
C45 C400 B1 122.0(3) . .
C42 C41 C400 122.4(4) . .
C42 C41 H41 118.8 . .
C400 C41 H41 118.8 . .
C43 C42 C41 120.9(4) . .
C43 C42 C46 118.8(4) . .
C41 C42 C46 120.3(4) . .
F2 C46 F3' 125.2(6) . .
F2 C46 F1 108.6(6) . .
F3' C46 F1 79.5(6) . .
F2 C46 F1' 78.2(5) . .
F3' C46 F1' 105.6(6) . .
F2 C46 F3 106.8(6) . .
F1 C46 F3 105.2(6) . .
F1' C46 F3 125.5(6) . .
F3' C46 F2' 105.8(5) . .
F1 C46 F2' 127.4(6) . .
F1' C46 F2' 101.4(6) . .
F3 C46 F2' 82.6(5) . .
F2 C46 C42 111.6(5) . .
F3' C46 C42 115.4(5) . .
F1 C46 C42 110.8(5) . .
F1' C46 C42 114.3(5) . .
F3 C46 C42 113.4(5) . .
F2' C46 C42 112.9(5) . .
C44 C43 C42 117.8(4) . .
C44 C43 H43 121.1 . .
C42 C43 H43 121.1 . .
C43 C44 C45 120.9(4) . .
C43 C44 C47 119.1(4) . .
C45 C44 C47 119.9(4) . .
F5' C47 F4 126.8(8) . .
F4 C47 F6 110.6(8) . .
F5' C47 F4' 115.5(9) . .
F6 C47 F4' 131.0(7) . .
F5' C47 F6' 103.7(9) . .
F4 C47 F6' 55.2(6) . .
F6 C47 F6' 68.7(7) . .
F4' C47 F6' 99.0(8) . .
F5' C47 F5 66.0(8) . .
F4 C47 F5 100.5(7) . .
F6 C47 F5 100.8(7) . .
F4' C47 F5 59.8(7) . .
F6' C47 F5 142.6(6) . .
F5' C47 C44 116.3(7) . .
F4 C47 C44 116.7(5) . .
F6 C47 C44 116.4(6) . .
F4' C47 C44 112.6(6) . .
F6' C47 C44 107.3(5) . .
F5 C47 C44 109.3(5) . .
C44 C45 C400 122.7(4) . .
C44 C45 H45 118.6 . .
C400 C45 H45 118.6 . .
C53 C48 C49 115.8(3) . .
C53 C48 B1 122.5(3) . .
C49 C48 B1 121.5(3) . .
C50 C49 C48 122.0(4) . .
C50 C49 H49 119.0 . .
C48 C49 H49 119.0 . .
C51 C50 C49 121.3(4) . .
C51 C50 C54 119.5(4) . .
C49 C50 C54 119.2(4) . .
F8' C54 F9 76.7(6) . .
F9 C54 F8 108.2(6) . .
F8' C54 F9' 108.4(6) . .
F8 C54 F9' 131.3(6) . .
F8' C54 F7 127.5(7) . .
F9 C54 F7 107.5(6) . .
F8 C54 F7 105.4(6) . .
F9' C54 F7 72.9(6) . .
F8' C54 F7' 102.2(7) . .
F9 C54 F7' 126.7(6) . .
F8 C54 F7' 74.0(6) . .
F9' C54 F7' 100.3(7) . .
F8' C54 C50 115.1(6) . .
F9 C54 C50 113.2(5) . .
F8 C54 C50 111.5(5) . .
F9' C54 C50 114.3(5) . .
F7 C54 C50 110.7(5) . .
F7' C54 C50 114.9(5) . .
C50 C51 C52 117.7(4) . .
C50 C51 H51 121.1 . .
C52 C51 H51 121.1 . .
C51 C52 C53 121.0(4) . .
C51 C52 C55 116.0(8) . .
C53 C52 C55 123.1(9) . .
C51 C52 C55' 125.9(14) . .
C53 C52 C55' 113.1(14) . .
F11 C55 F10 103.9(18) . .
F11 C55 F12 101.5(18) . .
F10 C55 F12 105.9(17) . .
F11 C55 C52 115.0(18) . .
F10 C55 C52 116(2) . .
F12 C55 C52 112.7(15) . .
F12' C55' F10' 123(5) . .
F12' C55' F11' 106(5) . .
F10' C55' F11' 103(4) . .
F12' C55' C52 109(3) . .
F10' C55' C52 109(4) . .
F11' C55' C52 106(3) . .
C52 C53 C48 122.2(4) . .
C52 C53 H53 118.9 . .
C48 C53 H53 118.9 . .
C63 B2 C69 116.4(11) . .
C63 B2 C57 117.6(12) . .
C69 B2 C57 107.3(7) . .
C63 B2 C75 115.2(8) . .
C69 B2 C75 96.9(11) . .
C57 B2 C75 100.4(8) . .
C62 C57 C58 120.0 . .
C62 C57 B2 111.7 . .
C58 C57 B2 128.3 . .
C59 C58 C57 120.0 . .
C59 C58 H58 120.0 . .
C57 C58 H58 120.0 . .
C81 C59 C60 113.4 . .
C81 C59 C58 126.5 . .
C60 C59 C58 120.0 . .
C61 C60 C59 120.0 . .
C61 C60 H60 120.0 . .
C59 C60 H60 120.0 . .
C60 C61 C62 120.0 . .
C60 C61 C82 126.5 . .
C62 C61 C82 112.1 . .
C61 C62 C57 120.0 . .
C61 C62 H62 120.0 . .
C57 C62 H62 120.0 . .
F14 C81 F15 109.0 . .
F14 C81 C59 115.1 . .
F15 C81 C59 126.6 . .
F14 C81 F13 102.3 . .
F15 C81 F13 90.1 . .
C59 C81 F13 107.7 . .
F18 C82 F17 117.7 . .
F18 C82 F16 112.5 . .
F17 C82 F16 92.3 . .
F18 C82 C61 120.0 . .
F17 C82 C61 109.8 . .
F16 C82 C61 99.4 . .
C64 C63 C68 120.0 . .
C64 C63 B2 118.5(13) . .
C68 C63 B2 120.9(13) . .
C65 C64 C63 120.0 . .
C65 C64 H64 120.0 . .
C63 C64 H64 120.0 . .
C64 C65 C66 120.0 . .
C64 C65 C83 122.5(13) . .
C66 C65 C83 117.0(13) . .
C67 C66 C65 120.0 . .
C67 C66 H66 120.0 . .
C65 C66 H66 120.0 . .
C66 C67 C68 120.0 . .
C66 C67 C84 118.3(12) . .
C68 C67 C84 121.6(12) . .
C67 C68 C63 120.0 . .
C67 C68 H68 120.0 . .
C63 C68 H68 120.0 . .
F19 C83 F21 89.0(17) . .
F19 C83 F20 94.5(15) . .
F21 C83 F20 95.0(16) . .
F19 C83 C65 116.3(18) . .
F21 C83 C65 89.1(12) . .
F20 C83 C65 149.0(19) . .
F22 C84 F24 112(2) . .
F22 C84 F23 101(2) . .
F24 C84 F23 102.2(19) . .
F22 C84 C67 115.0(19) . .
F24 C84 C67 116(2) . .
F23 C84 C67 108.2(18) . .
C70 C69 C74 120.0 . .
C70 C69 B2 110.6(7) . .
C74 C69 B2 127.6(8) . .
C69 C70 C71 120.0 . .
C69 C70 H70 120.0 . .
C71 C70 H70 120.0 . .
C85 C71 C72 102.1(8) . .
C85 C71 C70 137.7(8) . .
C72 C71 C70 120.0 . .
C71 C72 C73 120.0 . .
C71 C72 H72 120.0 . .
C73 C72 H72 120.0 . .
C86 C73 C74 124.3(13) . .
C86 C73 C72 115.6(13) . .
C74 C73 C72 120.0 . .
C73 C74 C69 120.0 . .
C73 C74 H74 120.0 . .
C69 C74 H74 120.0 . .
F27 C85 F25 97.9(9) . .
F27 C85 F26 94.2(14) . .
F25 C85 F26 121(2) . .
F27 C85 C71 151.1(18) . .
F25 C85 C71 92.6(9) . .
F26 C85 C71 103.5(10) . .
C73 C86 F28 121.3(19) . .
C73 C86 F30 118.7(18) . .
F28 C86 F30 100.0(19) . .
C73 C86 F29 117.7(19) . .
F28 C86 F29 99.3(19) . .
F30 C86 F29 94.9(17) . .
C76 C75 C80 120.0 . .
C76 C75 B2 119.6(11) . .
C80 C75 B2 120.2(11) . .
C75 C76 C77 120.0 . .
C75 C76 H76 120.0 . .
C77 C76 H76 120.0 . .
C76 C77 C78 120.0 . .
C76 C77 C87 118.0(11) . .
C78 C77 C87 121.8(11) . .
C77 C78 C79 120.0 . .
C77 C78 H78 120.0 . .
C79 C78 H78 120.0 . .
C80 C79 C78 120.0 . .
C80 C79 C88 119.5(13) . .
C78 C79 C88 120.4(13) . .
C79 C80 C75 120.0 . .
C79 C80 H80 120.0 . .
C75 C80 H80 120.0 . .
F31 C87 F33 117.1(18) . .
F31 C87 F32 101.3(17) . .
F33 C87 F32 111.1(17) . .
F31 C87 C77 113.8(17) . .
F33 C87 C77 114.4(17) . .
F32 C87 C77 96.1(15) . .
F35 C88 F34 109(2) . .
F35 C88 C79 115(2) . .
F34 C88 C79 113.4(19) . .
F35 C88 F36 103(2) . .
F34 C88 F36 106.1(19) . .
C79 C88 F36 109(2) . .
C63' B2' C69' 111.8(16) . .
C63' B2' C57' 112.7(14) . .
C69' B2' C57' 109.2(8) . .
C63' B2' C75' 115.0(8) . .
C69' B2' C75' 103.9(13) . .
C57' B2' C75' 103.6(14) . .
C58' C57' C62' 120.0 . .
C58' C57' B2' 125.9(9) . .
C62' C57' B2' 113.5(9) . .
C57' C58' C59' 120.0 . .
C57' C58' H58' 120.0 . .
C59' C58' H58' 120.0 . .
C81' C59' C60' 125.6(10) . .
C81' C59' C58' 113.6(10) . .
C60' C59' C58' 120.0 . .
C59' C60' C61' 120.0 . .
C59' C60' H60' 120.0 . .
C61' C60' H60' 120.0 . .
C62' C61' C60' 120.0 . .
C62' C61' C82' 125.4(7) . .
C60' C61' C82' 114.2(7) . .
C61' C62' C57' 120.0 . .
C61' C62' H62' 120.0 . .
C57' C62' H62' 120.0 . .
F14' C81' F15' 105.3(17) . .
F14' C81' C59' 119.5(18) . .
F15' C81' C59' 106.7(15) . .
F14' C81' F13' 104.1(17) . .
F15' C81' F13' 99.6(16) . .
C59' C81' F13' 119.1(16) . .
F18' C82' F17' 125.3(17) . .
F18' C82' F16' 114.8(18) . .
F17' C82' F16' 113.9(16) . .
F18' C82' C61' 107.7(14) . .
F17' C82' C61' 101.5(14) . .
F16' C82' C61' 82.8(8) . .
C64' C63' C68' 120.0 . .
C64' C63' B2' 119.8(11) . .
C68' C63' B2' 120.0(12) . .
C63' C64' C65' 120.0 . .
C63' C64' H64' 120.0 . .
C65' C64' H64' 120.0 . .
C66' C65' C64' 120.0 . .
C66' C65' C83' 122.1(12) . .
C64' C65' C83' 117.9(12) . .
C67' C66' C65' 120.0 . .
C67' C66' H66' 120.0 . .
C65' C66' H66' 120.0 . .
C66' C67' C68' 120.0 . .
C66' C67' C84' 104.9(9) . .
C68' C67' C84' 129.5(12) . .
C67' C68' C63' 120.0 . .
C67' C68' H68' 120.0 . .
C63' C68' H68' 120.0 . .
F21' C83' F19' 99.2(19) . .
F21' C83' F20' 100.3(18) . .
F19' C83' F20' 96.3(18) . .
F21' C83' C65' 117.2(18) . .
F19' C83' C65' 116.8(18) . .
F20' C83' C65' 123(2) . .
F24' C84' F22' 103(2) . .
F24' C84' F23' 100.7(19) . .
F22' C84' F23' 110(2) . .
F24' C84' C67' 133(2) . .
F22' C84' C67' 89.6(14) . .
F23' C84' C67' 117.4(19) . .
C70' C69' C74' 120.0 . .
C70' C69' B2' 112.1(9) . .
C74' C69' B2' 127.9(9) . .
C69' C70' C71' 120.0 . .
C69' C70' H70' 120.0 . .
C71' C70' H70' 120.0 . .
C72' C71' C70' 120.0 . .
C72' C71' C85' 111.0(10) . .
C70' C71' C85' 128.5(9) . .
C73' C72' C71' 120.0 . .
C73' C72' H72' 120.0 . .
C71' C72' H72' 120.0 . .
C86' C73' C72' 113.7(10) . .
C86' C73' C74' 125.7(11) . .
C72' C73' C74' 120.0 . .
C73' C74' C69' 120.0 . .
C73' C74' H74' 120.0 . .
C69' C74' H74' 120.0 . .
F27' C85' F26' 103.2(15) . .
F27' C85' F25' 102.4(14) . .
F26' C85' F25' 103.2(18) . .
F27' C85' C71' 122.9(17) . .
F26' C85' C71' 114.7(17) . .
F25' C85' C71' 108.1(15) . .
C73' C86' F28' 91.1(12) . .
C73' C86' F30' 116.8(17) . .
F28' C86' F30' 115.6(19) . .
C73' C86' F29' 149.1(19) . .
F28' C86' F29' 88.0(14) . .
F30' C86' F29' 91.1(14) . .
C76' C75' C80' 120.0 . .
C76' C75' B2' 122.4(11) . .
C80' C75' B2' 117.6(11) . .
C75' C76' C77' 120.0 . .
C75' C76' H76' 120.0 . .
C77' C76' H76' 120.0 . .
C76' C77' C78' 120.0 . .
C76' C77' C87' 120.8(11) . .
C78' C77' C87' 119.1(11) . .
C79' C78' C77' 120.0 . .
C79' C78' H78' 120.0 . .
C77' C78' H78' 120.0 . .
C78' C79' C80' 120.0 . .
C78' C79' C88' 122.7(13) . .
C80' C79' C88' 117.2(13) . .
C79' C80' C75' 120.0 . .
C79' C80' H80' 120.0 . .
C75' C80' H80' 120.0 . .
F31' C87' F33' 111.9(18) . .
F31' C87' F32' 107.2(17) . .
F33' C87' F32' 105.8(17) . .
F31' C87' C77' 113.9(18) . .
F33' C87' C77' 110.4(16) . .
F32' C87' C77' 107.2(16) . .
F35' C88' C79' 114(2) . .
F35' C88' F36' 104(2) . .
C79' C88' F36' 113.1(18) . .
F35' C88' F34' 101(2) . .
C79' C88' F34' 108.6(18) . .
F36' C88' F34' 115(2) . .
C35 C34 C33 120.0(5) . .
C35 C34 H34 120.0 . .
C33 C34 H34 120.0 . .

loop_
_geom_bond_atom_site_label_1
_geom_bond_atom_site_label_2
_geom_bond_distance
_geom_bond_site_symmetry_2
Au1 P2 2.3919(10) .
Au1 P1 2.3974(10) .
Au1 Sn1 2.6293(3) .
Au1 Sn2 2.6335(3) .
Sn1 C1 2.136(5) .
Sn1 C2 2.140(5) .
Sn1 C3 2.159(4) .
Sn2 C39 2.137(5) .
Sn2 C40 2.137(5) .
Sn2 C38 2.163(4) .
P1 C15 1.812(4) .
P1 C9 1.818(4) .
P1 C8 1.824(4) .
P2 C21 1.811(4) .
P2 C33 1.813(4) .
P2 C27 1.817(4) .
C1 H1A 0.9800 .
C1 H1B 0.9800 .
C1 H1C 0.9800 .
C2 H2A 0.9800 .
C2 H2B 0.9800 .
C2 H2C 0.9800 .
C3 C4 1.395(6) .
C3 C8 1.401(6) .
C4 C5 1.381(7) .
C4 H4 0.9500 .
C5 C6 1.369(7) .
C5 H5 0.9500 .
C6 C7 1.388(6) .
C6 H6 0.9500 .
C7 C8 1.400(6) .
C7 H7 0.9500 .
C9 C14 1.388(6) .
C9 C10 1.390(6) .
C10 C11 1.381(7) .
C10 H10 0.9500 .
C11 C12 1.369(8) .
C11 H11 0.9500 .
C12 C13 1.370(8) .
C12 H12 0.9500 .
C13 C14 1.384(7) .
C13 H13 0.9500 .
C14 H14 0.9500 .
C15 C16 1.388(6) .
C15 C20 1.389(6) .
C16 C17 1.390(7) .
C16 H16 0.9500 .
C17 C18 1.361(9) .
C17 H17 0.9500 .
C18 C19 1.384(9) .
C18 H18 0.9500 .
C19 C20 1.397(7) .
C19 H19 0.9500 .
C20 H20 0.9500 .
C21 C26 1.386(6) .
C21 C22 1.387(6) .
C22 C23 1.382(7) .
C22 H22 0.9500 .
C23 C24 1.379(8) .
C23 H23 0.9500 .
C24 C25 1.365(8) .
C24 H24 0.9500 .
C26 C25 1.388(7) .
C26 H26 0.9500 .
C27 C28 1.384(6) .
C27 C32 1.392(6) .
C28 C29 1.394(7) .
C28 H28 0.9500 .
C29 C30 1.358(8) .
C29 H29 0.9500 .
C30 C31 1.373(9) .
C30 H30 0.9500 .
C31 C32 1.386(7) .
C31 H31 0.9500 .
C32 H32 0.9500 .
C33 C38 1.394(6) .
C33 C34 1.407(6) .
C25 H25 0.9500 .
C35 C34 1.366(6) .
C35 C36 1.377(7) .
C35 H35 0.9500 .
C36 C37 1.381(7) .
C36 H36 0.9500 .
C37 C38 1.401(6) .
C37 H37 0.9500 .
C39 H39A 0.9800 .
C39 H39B 0.9800 .
C39 H39C 0.9800 .
C40 H40A 0.9800 .
C40 H40B 0.9800 .
C40 H40C 0.9800 .
B1 C400 1.635(5) .
B1 C400 1.636(5) 2_655
B1 C48 1.647(5) .
B1 C48 1.647(5) 2_655
C400 C41 1.397(5) .
C400 C45 1.399(5) .
C41 C42 1.388(6) .
C41 H41 0.9500 .
C42 C43 1.388(6) .
C42 C46 1.487(6) .
C46 F2 1.311(10) .
C46 F3' 1.316(9) .
C46 F1 1.330(9) .
C46 F1' 1.367(9) .
C46 F3 1.373(10) .
C46 F2' 1.376(9) .
C43 C44 1.380(6) .
C43 H43 0.9500 .
C44 C45 1.383(6) .
C44 C47 1.487(6) .
C47 F5' 1.238(11) .
C47 F4 1.271(8) .
C47 F6 1.279(10) .
C47 F4' 1.303(11) .
C47 F6' 1.400(11) .
C47 F5 1.413(9) .
C45 H45 0.9500 .
C48 C53 1.390(5) .
C48 C49 1.395(5) .
C49 C50 1.389(5) .
C49 H49 0.9500 .
C50 C51 1.371(6) .
C50 C54 1.488(6) .
C54 F8' 1.299(10) .
C54 F9 1.324(8) .
C54 F8 1.332(9) .
C54 F9' 1.345(9) .
C54 F7 1.347(10) .
C54 F7' 1.363(11) .
C51 C52 1.385(6) .
C51 H51 0.9500 .
C52 C53 1.388(6) .
C52 C55 1.44(3) .
C52 C55' 1.61(4) .
C55 F11 1.34(3) .
C55 F10 1.35(3) .
C55 F12 1.392(19) .
C55' F12' 1.20(6) .
C55' F10' 1.21(6) .
C55' F11' 1.25(4) .
C53 H53 0.9500 .
B2 C63 1.483(16) .
B2 C69 1.686(14) .
B2 C57 1.7729 .
B2 C75 1.810(17) .
C57 C62 1.3901 .
C57 C58 1.3901 .
C58 C59 1.3901 .
C58 H58 0.9500 .
C59 C81 1.3043 .
C59 C60 1.3900 .
C60 C61 1.3900 .
C60 H60 0.9500 .
C61 C62 1.3900 .
C61 C82 1.6656 .
C62 H62 0.9500 .
C81 F14 1.2268 .
C81 F15 1.2643 .
C81 F13 1.4430 .
C82 F18 1.1731 .
C82 F17 1.2801 .
C82 F16 1.4430 .
C63 C64 1.3900 .
C63 C68 1.3900 .
C64 C65 1.3900 .
C64 H64 0.9500 .
C65 C66 1.3900 .
C65 C83 1.44(2) .
C66 C67 1.3900 .
C66 H66 0.9500 .
C67 C68 1.3900 .
C67 C84 1.48(3) .
C68 H68 0.9500 .
C83 F19 1.38(2) .
C83 F21 1.40(2) .
C83 F20 1.42(3) .
C84 F22 1.242(18) .
C84 F24 1.26(2) .
C84 F23 1.46(3) .
C69 C70 1.3900 .
C69 C74 1.3900 .
C70 C71 1.3900 .
C70 H70 0.9500 .
C71 C85 1.387(16) .
C71 C72 1.3900 .
C72 C73 1.3900 .
C72 H72 0.9500 .
C73 C86 1.31(2) .
C73 C74 1.3900 .
C74 H74 0.9500 .
C85 F27 1.319(10) .
C85 F25 1.340(9) .
C85 F26 1.351(9) .
C86 F28 1.369(19) .
C86 F30 1.377(19) .
C86 F29 1.51(3) .
C75 C76 1.3900 .
C75 C80 1.3900 .
C76 C77 1.3900 .
C76 H76 0.9500 .
C77 C78 1.3900 .
C77 C87 1.50(3) .
C78 C79 1.3900 .
C78 H78 0.9500 .
C79 C80 1.3900 .
C79 C88 1.44(3) .
C80 H80 0.9500 .
C87 F31 1.288(16) .
C87 F33 1.304(15) .
C87 F32 1.306(16) .
C88 F35 1.34(4) .
C88 F34 1.422(19) .
C88 F36 1.44(2) .
B2' C63' 1.507(18) .
B2' C69' 1.635(19) .
B2' C57' 1.768(14) .
B2' C75' 1.773(19) .
C57' C58' 1.3900 .
C57' C62' 1.3900 .
C58' C59' 1.3900 .
C58' H58' 0.9500 .
C59' C81' 1.386(15) .
C59' C60' 1.3900 .
C60' C61' 1.3900 .
C60' H60' 0.9500 .
C61' C62' 1.3900 .
C61' C82' 1.600(16) .
C62' H62' 0.9500 .
C81' F14' 1.272(17) .
C81' F15' 1.373(16) .
C81' F13' 1.406(15) .
C82' F18' 1.282(15) .
C82' F17' 1.299(17) .
C82' F16' 1.327(15) .
C63' C64' 1.3900 .
C63' C68' 1.3900 .
C64' C65' 1.3900 .
C64' H64' 0.9500 .
C65' C66' 1.3900 .
C65' C83' 1.44(2) .
C66' C67' 1.3900 .
C66' H66' 0.9500 .
C67' C68' 1.3900 .
C67' C84' 1.48(3) .
C68' H68' 0.9500 .
C83' F21' 1.350(19) .
C83' F19' 1.38(2) .
C83' F20' 1.41(3) .
C84' F24' 1.26(2) .
C84' F22' 1.273(19) .
C84' F23' 1.46(3) .
C69' C70' 1.3900 .
C69' C74' 1.3900 .
C70' C71' 1.3900 .
C70' H70' 0.9500 .
C71' C72' 1.3900 .
C71' C85' 1.463(18) .
C72' C73' 1.3900 .
C72' H72' 0.9500 .
C73' C86' 1.30(2) .
C73' C74' 1.3900 .
C74' H74' 0.9500 .
C85' F27' 1.316(17) .
C85' F26' 1.391(16) .
C85' F25' 1.391(16) .
C86' F28' 1.398(18) .
C86' F30' 1.422(18) .
C86' F29' 1.49(2) .
C75' C76' 1.3900 .
C75' C80' 1.3900 .
C76' C77' 1.3900 .
C76' H76' 0.9500 .
C77' C78' 1.3900 .
C77' C87' 1.50(2) .
C78' C79' 1.3900 .
C78' H78' 0.9500 .
C79' C80' 1.3900 .
C79' C88' 1.42(3) .
C80' H80' 0.9500 .
C87' F31' 1.293(17) .
C87' F33' 1.303(16) .
C87' F32' 1.303(17) .
C88' F35' 1.34(4) .
C88' F36' 1.436(18) .
C88' F34' 1.44(2) .
C34 H34 0.9500 .
